data_1571664
loop_
_publ_author_name
'Wu, Ying'
'Liang, Gang'
'Li, Wen-Bin'
'Zhong, Xiao-Feng'
'Zhang, Yang-Yang'
'Ye, Jia-Wen'
'Yang, Tao'
'Mo, Zong-Wen'
'Chen, Xiao-Ming'

_publ_section_title
;
 Boosting the degradation of antibiotics <i>via</i> peroxymonosulfate
 activation with a Cu-based metal-organic framework.
;
_journal_issue 25
_journal_name_full 'Chemical science'
_journal_page_first 9733
_journal_page_last 9741
_journal_paper_doi 10.1039/d4sc02850c
_journal_volume 15
_journal_year 2024
_chemical_formula_moiety 'C24 H18 Cu3 N9 O1, 0.333(N3 O3)'
_chemical_formula_sum 'C24 H18 Cu3 N10 O2'
_chemical_formula_weight 669.10
_space_group_crystal_system cubic
_space_group_IT_number 220
_space_group_name_Hall 'I -4bd 2c 3'
_space_group_name_H-M_alt 'I -4 3 d'
_atom_sites_solution_hydrogens geom
_atom_sites_solution_primary iterative
_audit_creation_date 2023-11-18
_audit_creation_method
;
Olex2 1.3
(compiled 2020.11.12 svn.r5f609507 for OlexSys, GUI svn.r6408)
;
_audit_update_record
;
2023-11-18 deposited with the CCDC.	2024-05-16 downloaded from the CCDC.
;
_cell_angle_alpha 90
_cell_angle_beta 90
_cell_angle_gamma 90
_cell_formula_units_Z 16
_cell_length_a 28.8469(4)
_cell_length_b 28.8469(4)
_cell_length_c 28.8469(4)
_cell_measurement_reflns_used 3642
_cell_measurement_temperature 298(2)
_cell_measurement_theta_max 61.3430
_cell_measurement_theta_min 3.7320
_cell_volume 24004.8(6)
_computing_cell_refinement 'CrysAlisPro 1.171.41.113a (Rigaku OD, 2021)'
_computing_data_collection 'CrysAlisPro 1.171.41.113a (Rigaku OD, 2021)'
_computing_data_reduction 'CrysAlisPro 1.171.41.113a (Rigaku OD, 2021)'
_computing_molecular_graphics 'Olex2 1.3 (Dolomanov et al., 2009)'
_computing_publication_material 'Olex2 1.3 (Dolomanov et al., 2009)'
_computing_structure_refinement 'SHELXL 2018/3 (Sheldrick, 2015)'
_computing_structure_solution 'olex2.solve 1.3 (Bourhis et al., 2015)'
_diffrn_ambient_environment air
_diffrn_ambient_temperature 298(2)
_diffrn_detector 'Hybrid Pixel Array Detector'
_diffrn_detector_area_resol_mean 10.0000
_diffrn_detector_type HyPix
_diffrn_measured_fraction_theta_full 0.998
_diffrn_measured_fraction_theta_max 0.970
_diffrn_measurement_details
;
List of Runs (angles in degrees, time in seconds):

  # Type    Start    End  Width  t~exp~   \w     \q     \k     \f   Frames
#--------------------------------------------------------------------------
  1  \w    -12.00  17.00   0.50    7.13    --  -48.70  43.00 -39.00   58
  2  \w    -48.00 -22.00   0.50    7.13    --  -48.70  43.00 -39.00   52
  3  \w     35.00  60.00   0.50   28.54    --  107.75 -56.00 -41.00   50
  4  \w    -46.00 -14.00   0.50   28.54    --  -86.25  43.00-157.00   64
  5  \w     38.00  65.00   0.50   28.54    --  107.75 -57.00  30.00   54
  6  \w     39.00  65.00   0.50   28.54    --  107.75 -57.00  90.00   52
  7  \w     35.00  60.00   0.50   28.54    --  107.75 -57.00 -60.00   50
;
_diffrn_measurement_device 'four-circle diffractometer'
_diffrn_measurement_device_type 'XtaLAB Synergy, Dualflex, HyPix'
_diffrn_measurement_method '\w scans'
_diffrn_orient_matrix_type 'CrysAlisPro convention (1999,Acta A55,543-557)'
_diffrn_orient_matrix_UB_11 0.0378266000
_diffrn_orient_matrix_UB_12 0.0170724000
_diffrn_orient_matrix_UB_13 0.0336416000
_diffrn_orient_matrix_UB_21 0.0374108000
_diffrn_orient_matrix_UB_22 -0.0229592000
_diffrn_orient_matrix_UB_23 -0.0304528000
_diffrn_orient_matrix_UB_31 0.0047145000
_diffrn_orient_matrix_UB_32 0.0451204000
_diffrn_orient_matrix_UB_33 -0.0281153000
_diffrn_radiation_monochromator mirror
_diffrn_radiation_probe x-ray
_diffrn_radiation_type 'Cu K\a'
_diffrn_radiation_wavelength 1.54184
_diffrn_reflns_av_R_equivalents 0.0408
_diffrn_reflns_av_unetI/netI 0.0331
_diffrn_reflns_Laue_measured_fraction_full 0.998
_diffrn_reflns_Laue_measured_fraction_max 0.970
_diffrn_reflns_limit_h_max 35
_diffrn_reflns_limit_h_min -28
_diffrn_reflns_limit_k_max 33
_diffrn_reflns_limit_k_min -13
_diffrn_reflns_limit_l_max 27
_diffrn_reflns_limit_l_min -35
_diffrn_reflns_number 13693
_diffrn_reflns_point_group_measured_fraction_full 0.959
_diffrn_reflns_point_group_measured_fraction_max 0.903
_diffrn_reflns_theta_full 67.684
_diffrn_reflns_theta_max 76.694
_diffrn_reflns_theta_min 3.753
_diffrn_source 'micro-focus sealed X-ray tube'
_diffrn_source_type 'PhotonJet (Cu) X-ray Source'
_exptl_absorpt_coefficient_mu 1.394
_exptl_absorpt_correction_T_max 1.00000
_exptl_absorpt_correction_T_min 0.93834
_exptl_absorpt_correction_type multi-scan
_exptl_absorpt_process_details
;
CrysAlisPro 1.171.41.113a (Rigaku Oxford Diffraction, 2021)
Empirical absorption correction using spherical harmonics,
implemented in SCALE3 ABSPACK scaling algorithm.
;
_exptl_crystal_colour 'clear bluish blue'
_exptl_crystal_colour_lustre clear
_exptl_crystal_colour_modifier bluish
_exptl_crystal_colour_primary blue
_exptl_crystal_density_diffrn 0.741
_exptl_crystal_description block
_exptl_crystal_F_000 5360
_exptl_crystal_size_max 0.1
_exptl_crystal_size_mid 0.1
_exptl_crystal_size_min 0.1
_refine_diff_density_max 0.182
_refine_diff_density_min -0.135
_refine_diff_density_rms 0.022
_refine_ls_abs_structure_details
;
 Refined as an inversion twin.
;
_refine_ls_abs_structure_Flack 0.13(3)
_refine_ls_extinction_method none
_refine_ls_goodness_of_fit_ref 0.884
_refine_ls_hydrogen_treatment constr
_refine_ls_matrix_type full
_refine_ls_number_parameters 125
_refine_ls_number_reflns 3830
_refine_ls_number_restraints 15
_refine_ls_restrained_S_all 0.885
_refine_ls_R_factor_all 0.0396
_refine_ls_R_factor_gt 0.0289
_refine_ls_shift/su_max 0.001
_refine_ls_shift/su_mean 0.000
_refine_ls_structure_factor_coef Fsqd
_refine_ls_weighting_details 'w=1/[\s^2^(Fo^2^)+(0.0337P)^2^] where P=(Fo^2^+2Fc^2^)/3'
_refine_ls_weighting_scheme calc
_refine_ls_wR_factor_gt 0.0601
_refine_ls_wR_factor_ref 0.0634
_reflns_Friedel_coverage 0.755
_reflns_Friedel_fraction_full 0.915
_reflns_Friedel_fraction_max 0.828
_reflns_number_gt 3016
_reflns_number_total 3830
_reflns_threshold_expression 'I > 2\s(I)'
_cod_data_source_file d4sc02850c2.cif
_cod_data_source_block 1
_cod_depositor_comments 'Adding full bibliography for 1571664.cif.'
_cod_original_cell_volume 24004.8(10)
_cod_database_code 1571664
_shelx_shelxl_version_number 2018/3
_shelx_space_group_comment
;
The symmetry employed for this shelxl refinement is uniquely defined
by the following loop, which should always be used as a source of
symmetry information in preference to the above space-group names.
They are only intended as comments.
;
_shelx_estimated_absorpt_t_max 0.873
_shelx_estimated_absorpt_t_min 0.873
_reflns_odcompleteness_completeness 99.66
_reflns_odcompleteness_iscentric 1
_reflns_odcompleteness_theta 66.97
_olex2_refinement_description
;
1. Twinned data refinement
 Scales: 0.87(4)
 0.13(4)
2. Fixed Uiso
 At 1.2 times of:
  All C(H) groups
3. Uiso/Uaniso restraints and constraints
Uanis(O2) \\sim Ueq, Uanis(N4) \\sim Ueq: with sigma of 0.01 and sigma for
terminal atoms of 0.02
Uanis(N4) \\sim Ueq, Uanis(O2) \\sim Ueq: with sigma of 0.01 and sigma for
terminal atoms of 0.02
4. Rigid body (RIGU) restrains
 O2, N4
 with sigma for 1-2 distances of 0.001 and sigma for 1-3 distances of 0.002
 N4, O2
 with sigma for 1-2 distances of 0.001 and sigma for 1-3 distances of 0.002
5. Others
 Fixed Sof: O2(0.33333)
6.a Aromatic/amide H refined with riding coordinates:
 C4(H), C7(HA), C5(HB), C8(HC), C1(HD), C2(HE)
;
_smtbx_masks_special_details
;
A solvent mask was calculated and 3940 electrons were 
found in a volume of 16271\%A^3^ in 1 void per unit cell. 
This is consistent with the presence of 
24[H2O], 0.99[C3H7NO], 1.98[C4H9NO] per Asymmetric Unit 
which account for 5994 electrons 
per unit cell.
;
_smtbx_masks_void_probe_radius 1.2
_smtbx_masks_void_truncation_radius 1.2
_olex2_submission_special_instructions 'No special instructions were received'
_oxdiff_exptl_absorpt_empirical_details
;
Empirical correction (ABSPACK) includes:
- Absorption correction using spherical harmonics
- Frame scaling
;
_oxdiff_exptl_absorpt_empirical_full_max 1.206
_oxdiff_exptl_absorpt_empirical_full_min 0.867

loop_
_space_group_symop_operation_xyz
'x, y, z'
'-x+1/2, -y, z+1/2'
'-x, y+1/2, -z+1/2'
'x+1/2, -y+1/2, -z'
'z, x, y'
'z+1/2, -x+1/2, -y'
'-z+1/2, -x, y+1/2'
'-z, x+1/2, -y+1/2'
'y, z, x'
'-y, z+1/2, -x+1/2'
'y+1/2, -z+1/2, -x'
'-y+1/2, -z, x+1/2'
'y+1/4, x+1/4, z+1/4'
'-y+1/4, -x+3/4, z+3/4'
'y+3/4, -x+1/4, -z+3/4'
'-y+3/4, x+3/4, -z+1/4'
'x+1/4, z+1/4, y+1/4'
'-x+3/4, z+3/4, -y+1/4'
'-x+1/4, -z+3/4, y+3/4'
'x+3/4, -z+1/4, -y+3/4'
'z+1/4, y+1/4, x+1/4'
'z+3/4, -y+1/4, -x+3/4'
'-z+3/4, y+3/4, -x+1/4'
'-z+1/4, -y+3/4, x+3/4'
'x+1/2, y+1/2, z+1/2'
'-x+1, -y+1/2, z+1'
'-x+1/2, y+1, -z+1'
'x+1, -y+1, -z+1/2'
'z+1/2, x+1/2, y+1/2'
'z+1, -x+1, -y+1/2'
'-z+1, -x+1/2, y+1'
'-z+1/2, x+1, -y+1'
'y+1/2, z+1/2, x+1/2'
'-y+1/2, z+1, -x+1'
'y+1, -z+1, -x+1/2'
'-y+1, -z+1/2, x+1'
'y+3/4, x+3/4, z+3/4'
'-y+3/4, -x+5/4, z+5/4'
'y+5/4, -x+3/4, -z+5/4'
'-y+5/4, x+5/4, -z+3/4'
'x+3/4, z+3/4, y+3/4'
'-x+5/4, z+5/4, -y+3/4'
'-x+3/4, -z+5/4, y+5/4'
'x+5/4, -z+3/4, -y+5/4'
'z+3/4, y+3/4, x+3/4'
'z+5/4, -y+3/4, -x+5/4'
'-z+5/4, y+5/4, -x+3/4'
'-z+3/4, -y+5/4, x+5/4'

loop_
_atom_site_label
_atom_site_type_symbol
_atom_site_fract_x
_atom_site_fract_y
_atom_site_fract_z
_atom_site_U_iso_or_equiv
_atom_site_adp_type
_atom_site_occupancy
_atom_site_site_symmetry_order
_atom_site_calc_flag
_atom_site_refinement_flags_posn
_atom_site_refinement_flags_adp
_atom_site_refinement_flags_occupancy
_atom_site_disorder_assembly
_atom_site_disorder_group
Cu1 Cu 0.49632(2) 0.98865(2) 0.42748(2) 0.08217(18) Uani 1 1 d . . . . .
O1 O 0.53147(6) 1.03147(6) 0.46853(6) 0.0566(7) Uani 1 3 d S T P . .
N2 N 0.30271(9) 0.79943(8) 0.32108(9) 0.0787(7) Uani 1 1 d . . . . .
N3 N 0.30144(8) 0.82921(9) 0.28633(9) 0.0752(7) Uani 1 1 d . . . . .
N1 N 0.45732(9) 0.94121(9) 0.39549(11) 0.0841(8) Uani 1 1 d . . . . .
C6 C 0.35672(11) 0.85223(11) 0.33403(12) 0.0801(9) Uani 1 1 d . . . . .
C3 C 0.39296(11) 0.88078(11) 0.35417(12) 0.0844(9) Uani 1 1 d . . . . .
C4 C 0.41889(10) 0.91302(10) 0.32829(12) 0.0805(8) Uani 1 1 d . . . . .
H H 0.415083 0.914679 0.296324 0.097 Uiso 1 1 calc R U . . .
C7 C 0.33639(11) 0.81307(12) 0.34933(12) 0.0919(11) Uani 1 1 d . . . . .
HA H 0.344872 0.797553 0.376280 0.110 Uiso 1 1 calc R U . . .
C5 C 0.44917(10) 0.94148(11) 0.34955(15) 0.0863(9) Uani 1 1 d . . . . .
HB H 0.465439 0.962581 0.331396 0.104 Uiso 1 1 calc R U . . .
N4 N 0.46014(15) 0.96014(15) 0.53986(15) 0.123(2) Uani 1 3 d S TU P . .
C8 C 0.33414(11) 0.86176(11) 0.29289(12) 0.0857(10) Uani 1 1 d . . . . .
HC H 0.340477 0.886439 0.273137 0.103 Uiso 1 1 calc R U . . .
C1 C 0.43394(15) 0.90834(14) 0.42128(14) 0.1051(12) Uani 1 1 d . . . . .
HD H 0.438303 0.906983 0.453196 0.126 Uiso 1 1 calc R U . . .
C2 C 0.40556(14) 0.87894(15) 0.40106(14) 0.1070(13) Uani 1 1 d . . . . .
HE H 0.393011 0.855346 0.419093 0.128 Uiso 1 1 calc R U . . .
O2 O 0.4533(4) 0.9868(4) 0.5067(4) 0.150(4) Uani 0.3333 1 d . U P . .

loop_
_atom_site_aniso_label
_atom_site_aniso_U_11
_atom_site_aniso_U_22
_atom_site_aniso_U_33
_atom_site_aniso_U_23
_atom_site_aniso_U_13
_atom_site_aniso_U_12
Cu1 0.0673(3) 0.0688(3) 0.1104(4) -0.0387(2) -0.0439(2) 0.0230(2)
O1 0.0566(7) 0.0566(7) 0.0566(7) -0.0165(9) -0.0165(9) 0.0165(9)
N2 0.0772(16) 0.0744(15) 0.0845(16) 0.0322(14) -0.0331(13) -0.0197(12)
N3 0.0583(13) 0.0782(16) 0.0891(16) 0.0269(14) -0.0264(12) -0.0228(11)
N1 0.0708(15) 0.0722(17) 0.109(2) -0.0095(16) -0.0333(15) 0.0113(13)
C6 0.0743(19) 0.0743(19) 0.092(2) 0.0173(16) -0.0352(16) -0.0257(15)
C3 0.086(2) 0.0711(19) 0.096(2) 0.0100(17) -0.0386(18) -0.0143(17)
C4 0.0766(19) 0.0755(19) 0.089(2) -0.0146(16) -0.0170(16) -0.0246(16)
C7 0.086(2) 0.092(2) 0.097(2) 0.0296(19) -0.0515(18) -0.0307(18)
C5 0.0653(18) 0.076(2) 0.118(3) -0.0095(18) -0.0152(18) -0.0085(15)
N4 0.123(2) 0.123(2) 0.123(2) 0.000(2) 0.000(2) 0.000(2)
C8 0.078(2) 0.081(2) 0.098(2) 0.0301(17) -0.0373(18) -0.0370(16)
C1 0.120(3) 0.099(3) 0.096(3) 0.000(2) -0.056(2) -0.004(2)
C2 0.107(3) 0.114(3) 0.100(3) 0.025(2) -0.044(2) -0.038(2)
O2 0.205(9) 0.134(6) 0.110(6) -0.008(4) -0.014(7) 0.014(7)

loop_
_atom_type_symbol
_atom_type_description
_atom_type_scat_dispersion_real
_atom_type_scat_dispersion_imag
_atom_type_scat_source
C C 0.0181 0.0091 'International Tables Vol C Tables 4.2.6.8 and 6.1.1.4'
H H 0.0000 0.0000 'International Tables Vol C Tables 4.2.6.8 and 6.1.1.4'
Cu Cu -1.9646 0.5888 'International Tables Vol C Tables 4.2.6.8 and 6.1.1.4'
N N 0.0311 0.0180 'International Tables Vol C Tables 4.2.6.8 and 6.1.1.4'
O O 0.0492 0.0322 'International Tables Vol C Tables 4.2.6.8 and 6.1.1.4'

loop_
_geom_angle_atom_site_label_1
_geom_angle_atom_site_label_2
_geom_angle_atom_site_label_3
_geom_angle
_geom_angle_site_symmetry_1
_geom_angle_site_symmetry_3
_geom_angle_publ_flag
O1 Cu1 N1 170.97(13) . . ?
N2 Cu1 O1 88.09(6) 15_465 . ?
N2 Cu1 N3 171.69(13) 15_465 18_556 ?
N2 Cu1 N1 91.90(10) 15_465 . ?
N3 Cu1 O1 88.92(7) 18_556 . ?
N3 Cu1 N1 92.26(10) 18_556 . ?
Cu1 O1 Cu1 110.89(8) 8_656 11_466 ?
Cu1 O1 Cu1 110.89(8) 11_466 . ?
Cu1 O1 Cu1 110.90(8) 8_656 . ?
N3 N2 Cu1 120.81(17) . 40_545 ?
N3 N2 C7 107.1(2) . . ?
C7 N2 Cu1 132.1(2) . 40_545 ?
N2 N3 Cu1 119.27(17) . 43_553 ?
N2 N3 C8 109.1(2) . . ?
C8 N3 Cu1 131.5(2) . 43_553 ?
C5 N1 Cu1 123.3(3) . . ?
C5 N1 C1 116.7(3) . . ?
C1 N1 Cu1 119.8(2) . . ?
C7 C6 C3 131.2(3) . . ?
C7 C6 C8 104.1(2) . . ?
C8 C6 C3 124.8(3) . . ?
C4 C3 C6 123.0(3) . . ?
C2 C3 C6 123.5(3) . . ?
C2 C3 C4 113.5(3) . . ?
C3 C4 H 119.8 . . ?
C5 C4 C3 120.4(3) . . ?
C5 C4 H 119.8 . . ?
N2 C7 C6 111.5(3) . . ?
N2 C7 HA 124.3 . . ?
C6 C7 HA 124.3 . . ?
N1 C5 C4 123.9(4) . . ?
N1 C5 HB 118.0 . . ?
C4 C5 HB 118.0 . . ?
O2 N4 O2 75.2(10) . 8_656 ?
O2 N4 O2 75.2(10) 11_466 8_656 ?
O2 N4 O2 75.2(10) 11_466 . ?
N3 C8 C6 108.2(3) . . ?
N3 C8 HC 125.9 . . ?
C6 C8 HC 125.9 . . ?
N1 C1 HD 119.7 . . ?
C2 C1 N1 120.5(3) . . ?
C2 C1 HD 119.7 . . ?
C3 C2 HE 117.8 . . ?
C1 C2 C3 124.4(4) . . ?
C1 C2 HE 117.8 . . ?

loop_
_geom_bond_atom_site_label_1
_geom_bond_atom_site_label_2
_geom_bond_distance
_geom_bond_site_symmetry_2
_geom_bond_publ_flag
Cu1 O1 1.9889(10) . ?
Cu1 N2 1.942(2) 15_465 ?
Cu1 N3 1.956(2) 18_556 ?
Cu1 N1 1.998(3) . ?
N2 N3 1.321(3) . ?
N2 C7 1.328(4) . ?
N3 C8 1.344(3) . ?
N1 C5 1.346(5) . ?
N1 C1 1.381(5) . ?
C6 C3 1.452(4) . ?
C6 C7 1.347(4) . ?
C6 C8 1.381(4) . ?
C3 C4 1.408(4) . ?
C3 C2 1.402(5) . ?
C4 H 0.9300 . ?
C4 C5 1.346(4) . ?
C7 HA 0.9300 . ?
C5 HB 0.9300 . ?
N4 O2 1.245(10) 8_656 ?
N4 O2 1.245(10) 11_466 ?
N4 O2 1.245(10) . ?
C8 HC 0.9300 . ?
C1 HD 0.9300 . ?
C1 C2 1.315(5) . ?
C2 HE 0.9300 . ?

loop_
_geom_torsion_atom_site_label_1
_geom_torsion_atom_site_label_2
_geom_torsion_atom_site_label_3
_geom_torsion_atom_site_label_4
_geom_torsion
_geom_torsion_site_symmetry_1
_geom_torsion_site_symmetry_2
_geom_torsion_site_symmetry_3
_geom_torsion_site_symmetry_4
_geom_torsion_publ_flag
Cu1 N2 N3 Cu1 5.3(3) 40_545 . . 43_553 ?
Cu1 N2 N3 C8 -178.2(2) 40_545 . . . ?
Cu1 N2 C7 C6 178.9(3) 40_545 . . . ?
Cu1 N3 C8 C6 175.2(3) 43_553 . . . ?
Cu1 N1 C5 C4 -172.2(2) . . . . ?
Cu1 N1 C1 C2 175.2(3) . . . . ?
N2 N3 C8 C6 -0.7(4) . . . . ?
N3 N2 C7 C6 1.3(4) . . . . ?
N1 C1 C2 C3 -6.6(7) . . . . ?
C6 C3 C4 C5 174.0(3) . . . . ?
C6 C3 C2 C1 -170.9(4) . . . . ?
C3 C6 C7 N2 176.7(4) . . . . ?
C3 C6 C8 N3 -177.1(3) . . . . ?
C3 C4 C5 N1 0.7(5) . . . . ?
C4 C3 C2 C1 9.1(6) . . . . ?
C7 N2 N3 Cu1 -176.8(2) . . . 43_553 ?
C7 N2 N3 C8 -0.4(4) . . . . ?
C7 C6 C3 C4 162.0(4) . . . . ?
C7 C6 C3 C2 -17.9(6) . . . . ?
C7 C6 C8 N3 1.4(4) . . . . ?
C5 N1 C1 C2 0.5(5) . . . . ?
C8 C6 C3 C4 -19.9(6) . . . . ?
C8 C6 C3 C2 160.1(4) . . . . ?
C8 C6 C7 N2 -1.7(4) . . . . ?
C1 N1 C5 C4 2.4(5) . . . . ?
C2 C3 C4 C5 -6.0(5) . . . . ?

loop_
_twin_individual_id
_twin_individual_mass_fraction_refined
1 0.87(4)
2 0.13(4)

loop_
_smtbx_masks_void_nr
_smtbx_masks_void_average_x
_smtbx_masks_void_average_y
_smtbx_masks_void_average_z
_smtbx_masks_void_volume
_smtbx_masks_void_count_electrons
_smtbx_masks_void_content
1 -0.916 -0.485 -0.397 16271.2 3939.8 '384 H2O,15.84 C3H7NO,31.68 C4H9NO'
